data_7706244
loop_
_publ_author_name
'Lin, Zeng-Gang'
'Song, Fu-Qiang'
'Wang, Hui'
'Song, Xue-Qin'
'Yu, Xin-Xin'
'Liu, Wei-Sheng'

_publ_section_title
;
 The construction of a novel luminescent lanthanide framework for the
 selective sensing of Cu<sup>2+</sup> and 4-nitrophenol in water.
;
_journal_issue 5
_journal_name_full 'Dalton transactions (Cambridge, England : 2003)'
_journal_page_first 1874
_journal_page_last 1886
_journal_paper_doi 10.1039/d0dt04089d
_journal_volume 50
_journal_year 2021
_chemical_formula_moiety 'C20 H6 Eu N2 O8'
_chemical_formula_sum 'C20 H6 Eu N2 O8'
_chemical_formula_weight 555.24
_space_group_crystal_system trigonal
_space_group_IT_number 165
_space_group_name_Hall '-P 3 2"c'
_space_group_name_H-M_alt 'P -3 c 1'
_atom_sites_solution_hydrogens geom
_audit_creation_date 2020-09-24
_audit_creation_method
;
Olex2 1.2
(compiled 2018.05.29 svn.r3508 for OlexSys, GUI svn.r5506)
;
_audit_update_record
;
2020-09-29 deposited with the CCDC.	2020-12-30 downloaded from the CCDC.
;
_cell_angle_alpha 90
_cell_angle_beta 90
_cell_angle_gamma 120
_cell_formula_units_Z 12
_cell_length_a 30.8375(8)
_cell_length_b 30.8375(8)
_cell_length_c 12.9766(5)
_cell_measurement_reflns_used 9450
_cell_measurement_temperature 100(2)
_cell_measurement_theta_max 27.51
_cell_measurement_theta_min 2.56
_cell_volume 10686.9(6)
_computing_cell_refinement 'SAINT V8.38A (?, 2016)'
_computing_data_reduction 'SAINT V8.38A (?, 2016)'
_computing_molecular_graphics 'Olex2 (Dolomanov et al., 2009)'
_computing_publication_material 'Olex2 (Dolomanov et al., 2009)'
_computing_structure_refinement 'XL (Sheldrick, 2008)'
_diffrn_ambient_temperature 99.98
_diffrn_measured_fraction_theta_full 0.999
_diffrn_measured_fraction_theta_max 0.999
_diffrn_measurement_device_type 'Bruker APEX-II CCD'
_diffrn_measurement_method '\f and \w scans'
_diffrn_radiation_type MoK\a
_diffrn_radiation_wavelength 0.71073
_diffrn_reflns_av_R_equivalents 0.0522
_diffrn_reflns_av_unetI/netI 0.0188
_diffrn_reflns_Laue_measured_fraction_full 0.999
_diffrn_reflns_Laue_measured_fraction_max 0.999
_diffrn_reflns_limit_h_max 40
_diffrn_reflns_limit_h_min -39
_diffrn_reflns_limit_k_max 33
_diffrn_reflns_limit_k_min -40
_diffrn_reflns_limit_l_max 16
_diffrn_reflns_limit_l_min -16
_diffrn_reflns_number 151590
_diffrn_reflns_point_group_measured_fraction_full 0.999
_diffrn_reflns_point_group_measured_fraction_max 0.999
_diffrn_reflns_theta_full 25.242
_diffrn_reflns_theta_max 27.534
_diffrn_reflns_theta_min 2.288
_diffrn_standards_number 0
_exptl_absorpt_coefficient_mu 1.789
_exptl_absorpt_correction_T_max 0.836
_exptl_absorpt_correction_T_min 0.773
_exptl_absorpt_correction_type none
_exptl_absorpt_process_details
;
SADABS-2016/2 (Bruker,2016/2) was used for absorption correction.
wR2(int) was 0.1605 before and 0.0654 after correction.
The Ratio of minimum to maximum transmission is 0.8647.
The \l/2 correction factor is Not present.
;
_exptl_crystal_colour colorless
_exptl_crystal_density_diffrn 1.035
_exptl_crystal_description block
_exptl_crystal_F_000 3204
_exptl_crystal_size_max 0.18
_exptl_crystal_size_mid 0.12
_exptl_crystal_size_min 0.10
_refine_diff_density_max 4.128
_refine_diff_density_min -2.302
_refine_diff_density_rms 0.181
_refine_ls_extinction_method none
_refine_ls_goodness_of_fit_ref 1.042
_refine_ls_hydrogen_treatment constr
_refine_ls_matrix_type full
_refine_ls_number_parameters 298
_refine_ls_number_reflns 8222
_refine_ls_number_restraints 70
_refine_ls_restrained_S_all 1.080
_refine_ls_R_factor_all 0.0685
_refine_ls_R_factor_gt 0.0675
_refine_ls_shift/su_max 0.002
_refine_ls_shift/su_mean 0.000
_refine_ls_structure_factor_coef Fsqd
_refine_ls_weighting_details 'w=1/[\s^2^(Fo^2^)+(0.0868P)^2^+120.2659P] where P=(Fo^2^+2Fc^2^)/3'
_refine_ls_weighting_scheme calc
_refine_ls_wR_factor_gt 0.1872
_refine_ls_wR_factor_ref 0.1879
_reflns_Friedel_coverage 0.000
_reflns_number_gt 7985
_reflns_number_total 8232
_reflns_threshold_expression 'I > 2\s(I)'
_cod_data_source_file d0dt04089d2.cif
_cod_data_source_block Eu_sq
_cod_depositor_comments 'Adding full bibliography for 7706243--7706244.cif.'
_cod_original_cell_volume 10686.8(7)
_cod_database_code 7706244
_shelx_shelxl_version_number 2014/7
_shelx_space_group_comment
;
The symmetry employed for this shelxl refinement is uniquely defined
by the following loop, which should always be used as a source of
symmetry information in preference to the above space-group names.
They are only intended as comments.
;
_olex2_refinement_description
;
1. Fixed Uiso
 At 1.2 times of:
  All C(H) groups
2. Restrained distances
 C1-C2 = C1-C17 = C19-C20 = C4-C10
 1.3 with sigma of 0.02
3. Uiso/Uaniso restraints and constraints
Uanis(C1) \\sim Ueq, Uanis(C2) \\sim Ueq, Uanis(C3) \\sim Ueq, Uanis(C13) \\sim
Ueq, Uanis(C18) \\sim Ueq, Uanis(C5B) \\sim Ueq, Uanis(C6A) \\sim Ueq,
Uanis(C6B) \\sim Ueq: with sigma of 0.01 and sigma for terminal atoms of 0.02
Uanis(O3) \\sim Ueq, Uanis(O5) \\sim Ueq, Uanis(O8) \\sim Ueq: with sigma of
0.005 and sigma for terminal atoms of 0.01
4. Others
 Fixed Sof: C5A(0.5) C6B(0.5) C5B(0.5) C6A(0.5)
5.a Aromatic/amide H refined with riding coordinates:
 C2(H2), C3(H3), C9(H9), C11(H11), C16(H16), C18(H18)
;
_platon_squeeze_void_probe_radius 1.20
_olex2_submission_special_instructions 'No special instructions were received'

loop_
_space_group_symop_operation_xyz
'x, y, z'
'-y, x-y, z'
'-x+y, -x, z'
'y, x, -z+1/2'
'x-y, -y, -z+1/2'
'-x, -x+y, -z+1/2'
'-x, -y, -z'
'y, -x+y, -z'
'x-y, x, -z'
'-y, -x, z-1/2'
'-x+y, y, z-1/2'
'x, x-y, z-1/2'

loop_
_atom_site_label
_atom_site_type_symbol
_atom_site_fract_x
_atom_site_fract_y
_atom_site_fract_z
_atom_site_U_iso_or_equiv
_atom_site_adp_type
_atom_site_occupancy
_atom_site_site_symmetry_order
_atom_site_calc_flag
_atom_site_refinement_flags_posn
_atom_site_refinement_flags_adp
_atom_site_refinement_flags_occupancy
_atom_site_disorder_assembly
_atom_site_disorder_group
Eu1 Eu 0.74784(2) 0.47536(2) 0.10261(2) 0.02814(12) Uani 1 1 d . . . . .
O1 O 0.7172(3) 0.4838(3) 0.2581(4) 0.075(2) Uani 1 1 d . . . . .
O2 O 0.7294(2) 0.4661(2) 0.4181(4) 0.0425(12) Uani 1 1 d . . . . .
O3 O 0.6561(5) 0.5644(5) 0.7117(9) 0.123(4) Uani 1 1 d . U . . .
O4 O 0.6966(3) 0.5218(3) 0.6982(5) 0.070(2) Uani 1 1 d . . . . .
O5 O 0.7714(2) 0.4158(2) 0.0794(6) 0.0645(17) Uani 1 1 d . U . . .
O6 O 0.72976(16) 0.33277(17) 0.0991(4) 0.0361(10) Uani 1 1 d . . . . .
O7 O 0.7961(2) 0.2364(2) 0.0709(5) 0.0503(13) Uani 1 1 d . . . . .
O8 O 0.8759(3) 0.2624(4) 0.0286(9) 0.104(3) Uani 1 1 d . U . . .
N1 N 0.6950(2) 0.5210(2) 0.4985(5) 0.0380(13) Uani 1 1 d . . . . .
N2 N 0.8102(2) 0.3280(2) 0.0579(5) 0.0400(13) Uani 1 1 d . . . . .
C1 C 0.9519(3) 0.4582(5) 0.0042(11) 0.087(4) Uani 1 1 d D U . . .
C2 C 0.9856(6) 0.4576(7) -0.0622(14) 0.120(5) Uani 1 1 d D U . . .
H2 H 0.9773 0.4283 -0.1008 0.144 Uiso 1 1 calc R . . . .
C3 C 0.9655(8) 0.4979(9) 0.074(2) 0.155(8) Uani 1 1 d . U . . .
H3 H 0.9433 0.4956 0.1273 0.186 Uiso 1 1 calc R . . . .
C4 C 0.6402(4) 0.5969(4) 0.3130(9) 0.072(3) Uani 1 1 d D . . . .
C7 C 0.7164(3) 0.4873(3) 0.3544(5) 0.0423(16) Uani 1 1 d . . . . .
C8 C 0.6963(3) 0.5194(3) 0.3955(6) 0.0421(16) Uani 1 1 d . . . . .
C9 C 0.6786(4) 0.5443(4) 0.3343(7) 0.060(2) Uani 1 1 d . . . . .
H9 H 0.6789 0.5418 0.2613 0.072 Uiso 1 1 calc R . . . .
C10 C 0.6603(4) 0.5730(3) 0.3799(8) 0.062(3) Uani 1 1 d D . . . .
C11 C 0.6605(5) 0.5747(4) 0.4843(9) 0.077(3) Uani 1 1 d . . . . .
H11 H 0.6486 0.5941 0.5182 0.093 Uiso 1 1 calc R . . . .
C12 C 0.6779(5) 0.5482(4) 0.5432(7) 0.063(3) Uani 1 1 d . . . . .
C13 C 0.6766(5) 0.5455(5) 0.6600(9) 0.077(3) Uani 1 1 d . U . . .
C14 C 0.7684(3) 0.3738(3) 0.0826(8) 0.0473(19) Uani 1 1 d . . . . .
C15 C 0.8148(3) 0.3729(3) 0.0590(8) 0.0481(19) Uani 1 1 d . . . . .
C16 C 0.8614(3) 0.4158(4) 0.0449(11) 0.074(3) Uani 1 1 d . . . . .
H16 H 0.8642 0.4478 0.0523 0.089 Uiso 1 1 calc R . . . .
C17 C 0.9036(3) 0.4131(4) 0.0203(13) 0.093(4) Uani 1 1 d D . . . .
C18 C 0.8962(4) 0.3630(5) 0.0199(11) 0.080(3) Uani 1 1 d . U . . .
H18 H 0.9237 0.3581 0.0066 0.096 Uiso 1 1 calc R . . . .
C19 C 0.8494(3) 0.3222(3) 0.0385(8) 0.057(2) Uani 1 1 d D . . . .
C20 C 0.8397(4) 0.2704(4) 0.0436(10) 0.071(3) Uani 1 1 d D . . . .
C5A C 0.6474(9) 0.6442(9) 0.3368(18) 0.075(6) Uani 0.5 1 d . . P . .
C6B C 0.5882(12) 0.5852(12) 0.332(2) 0.095(8) Uani 0.5 1 d . U P . .
C5B C 0.6660(11) 0.6276(11) 0.231(2) 0.094(8) Uani 0.5 1 d . U P . .
C6A C 0.5991(13) 0.5678(12) 0.245(3) 0.106(9) Uani 0.5 1 d . U P . .

loop_
_atom_site_aniso_label
_atom_site_aniso_U_11
_atom_site_aniso_U_22
_atom_site_aniso_U_33
_atom_site_aniso_U_23
_atom_site_aniso_U_13
_atom_site_aniso_U_12
Eu1 0.02509(18) 0.02516(17) 0.02932(19) -0.00530(11) 0.00328(11) 0.00891(12)
O1 0.082(5) 0.130(7) 0.020(2) 0.007(3) 0.014(3) 0.059(5)
O2 0.060(3) 0.040(3) 0.029(2) 0.002(2) 0.007(2) 0.026(3)
O3 0.173(8) 0.153(7) 0.106(6) -0.008(5) 0.016(6) 0.129(7)
O4 0.129(7) 0.090(5) 0.039(3) -0.022(3) -0.026(3) 0.091(5)
O5 0.040(3) 0.047(3) 0.111(4) 0.007(3) -0.006(3) 0.025(2)
O6 0.020(2) 0.026(2) 0.062(3) -0.002(2) 0.001(2) 0.0123(18)
O7 0.055(3) 0.056(3) 0.055(3) -0.009(3) -0.007(3) 0.039(3)
O8 0.068(4) 0.105(6) 0.164(7) -0.026(5) -0.006(5) 0.063(4)
N1 0.048(3) 0.033(3) 0.035(3) 0.001(2) -0.008(2) 0.022(3)
N2 0.024(3) 0.037(3) 0.059(4) -0.003(3) -0.006(2) 0.016(2)
C1 0.031(4) 0.101(7) 0.109(7) -0.026(6) 0.012(4) 0.018(4)
C2 0.092(8) 0.108(9) 0.155(10) -0.014(7) 0.020(7) 0.046(7)
C3 0.122(10) 0.153(11) 0.176(12) -0.013(8) 0.020(8) 0.057(8)
C4 0.079(7) 0.057(6) 0.081(7) 0.021(5) -0.024(6) 0.033(5)
C7 0.039(4) 0.052(4) 0.028(3) 0.001(3) -0.005(3) 0.017(3)
C8 0.040(4) 0.035(3) 0.041(4) 0.005(3) -0.006(3) 0.011(3)
C9 0.069(6) 0.072(6) 0.045(4) 0.015(4) -0.007(4) 0.039(5)
C10 0.072(6) 0.044(5) 0.068(6) 0.009(4) -0.026(5) 0.027(4)
C11 0.115(9) 0.066(6) 0.085(7) -0.004(5) -0.025(7) 0.071(7)
C12 0.105(8) 0.064(6) 0.047(5) -0.006(4) -0.014(5) 0.063(6)
C13 0.118(7) 0.078(6) 0.068(6) -0.005(5) -0.007(5) 0.074(6)
C14 0.028(3) 0.030(3) 0.085(6) 0.002(3) -0.001(3) 0.016(3)
C15 0.026(3) 0.032(3) 0.081(6) 0.001(4) -0.006(3) 0.010(3)
C16 0.026(4) 0.043(5) 0.148(11) 0.001(6) 0.018(5) 0.013(4)
C17 0.031(4) 0.059(6) 0.181(14) 0.004(8) 0.023(6) 0.018(4)
C18 0.042(4) 0.079(6) 0.126(8) -0.011(6) 0.013(5) 0.035(4)
C19 0.032(4) 0.059(5) 0.084(7) -0.019(5) -0.010(4) 0.025(4)
C20 0.048(5) 0.059(6) 0.115(9) -0.033(6) -0.010(5) 0.035(5)
C5A 0.090(16) 0.071(13) 0.082(14) -0.004(11) -0.037(12) 0.054(13)
C6B 0.093(11) 0.100(11) 0.095(11) 0.021(8) -0.010(8) 0.051(8)
C5B 0.085(11) 0.094(11) 0.110(12) 0.014(8) -0.019(8) 0.049(8)
C6A 0.112(12) 0.094(12) 0.120(13) 0.008(9) -0.018(9) 0.056(9)

loop_
_atom_type_symbol
_atom_type_description
_atom_type_scat_dispersion_real
_atom_type_scat_dispersion_imag
_atom_type_scat_source
C C 0.0033 0.0016 'International Tables Vol C Tables 4.2.6.8 and 6.1.1.4'
H H 0.0000 0.0000 'International Tables Vol C Tables 4.2.6.8 and 6.1.1.4'
Eu Eu -0.1578 3.6682 'International Tables Vol C Tables 4.2.6.8 and 6.1.1.4'
N N 0.0061 0.0033 'International Tables Vol C Tables 4.2.6.8 and 6.1.1.4'
O O 0.0106 0.0060 'International Tables Vol C Tables 4.2.6.8 and 6.1.1.4'

loop_
_geom_angle_atom_site_label_1
_geom_angle_atom_site_label_2
_geom_angle_atom_site_label_3
_geom_angle
_geom_angle_site_symmetry_1
_geom_angle_site_symmetry_3
_geom_angle_publ_flag
O1 Eu1 O2 147.3(2) . 11_655 ?
O1 Eu1 O4 79.8(2) . 11_655 ?
O1 Eu1 O5 121.0(3) . . ?
O1 Eu1 O6 81.7(2) . 2_655 ?
O1 Eu1 O7 84.3(3) . 2_655 ?
O1 Eu1 N1 138.4(3) . 11_655 ?
O1 Eu1 N2 75.0(2) . 2_655 ?
O2 Eu1 O4 128.1(2) 11_655 11_655 ?
O2 Eu1 O6 81.40(18) 11_655 2_655 ?
O2 Eu1 O7 84.22(19) 11_655 2_655 ?
O2 Eu1 N1 64.6(2) 11_655 11_655 ?
O2 Eu1 N2 72.4(2) 11_655 2_655 ?
O4 Eu1 O6 143.7(2) 11_655 2_655 ?
O4 Eu1 O7 81.0(3) 11_655 2_655 ?
O4 Eu1 N1 63.6(2) 11_655 11_655 ?
O4 Eu1 N2 138.6(2) 11_655 2_655 ?
O5 Eu1 O2 81.9(2) . 11_655 ?
O5 Eu1 O4 85.9(3) . 11_655 ?
O5 Eu1 O6 77.33(19) . 2_655 ?
O5 Eu1 O7 148.8(2) . 2_655 ?
O5 Eu1 N1 77.2(2) . 11_655 ?
O5 Eu1 N2 135.4(2) . 2_655 ?
O6 Eu1 N1 139.75(18) 2_655 11_655 ?
O6 Eu1 N2 63.40(17) 2_655 2_655 ?
O7 Eu1 O6 127.82(18) 2_655 2_655 ?
O7 Eu1 N1 71.6(2) 2_655 11_655 ?
O7 Eu1 N2 64.4(2) 2_655 2_655 ?
N1 Eu1 N2 120.2(2) 11_655 2_655 ?
C7 O1 Eu1 155.6(7) . . ?
C7 O2 Eu1 124.4(5) . 11_656 ?
C13 O4 Eu1 126.1(6) . 11_656 ?
C14 O5 Eu1 158.2(6) . . ?
C14 O6 Eu1 124.0(4) . 3_665 ?
C20 O7 Eu1 123.3(5) . 3_665 ?
C8 N1 Eu1 119.4(5) . 11_656 ?
C12 N1 Eu1 121.2(5) . 11_656 ?
C12 N1 C8 119.3(7) . . ?
C15 N2 Eu1 119.9(5) . 3_665 ?
C15 N2 C19 121.0(7) . . ?
C19 N2 Eu1 118.9(5) . 3_665 ?
C2 C1 C3 121.5(13) . . ?
C2 C1 C17 120.1(13) . . ?
C3 C1 C17 117.2(14) . . ?
C1 C2 H2 120.2 . . ?
C1 C2 C3 119.6(16) . 7_765 ?
C3 C2 H2 120.2 7_765 . ?
C1 C3 C2 118.2(18) . 7_765 ?
C1 C3 H3 120.9 . . ?
C2 C3 H3 120.9 7_765 . ?
C10 C4 C6B 117.2(14) . . ?
C5A C4 C10 120.7(12) . . ?
C5A C4 C6B 78.6(18) . . ?
C5A C4 C6A 114.8(16) . . ?
C5B C4 C10 123.9(15) . . ?
C5B C4 C5A 73.6(17) . . ?
C5B C4 C6B 118.8(16) . . ?
C5B C4 C6A 89(2) . . ?
C6A C4 C10 121.0(15) . . ?
C6A C4 C6B 56.0(18) . . ?
O1 C7 C8 116.2(8) . . ?
O2 C7 O1 126.4(9) . . ?
O2 C7 C8 117.4(6) . . ?
N1 C8 C7 114.2(6) . . ?
N1 C8 C9 121.4(8) . . ?
C9 C8 C7 124.4(8) . . ?
C8 C9 H9 120.0 . . ?
C8 C9 C10 120.1(8) . . ?
C10 C9 H9 120.0 . . ?
C9 C10 C4 118.3(10) . . ?
C11 C10 C4 124.5(11) . . ?
C11 C10 C9 117.1(8) . . ?
C10 C11 H11 119.5 . . ?
C10 C11 C12 120.9(10) . . ?
C12 C11 H11 119.5 . . ?
N1 C12 C11 121.2(9) . . ?
N1 C12 C13 114.2(8) . . ?
C11 C12 C13 124.5(9) . . ?
O3 C13 O4 124.4(11) . . ?
O3 C13 C12 121.1(10) . . ?
O4 C13 C12 114.5(9) . . ?
O5 C14 C15 116.2(7) . . ?
O6 C14 O5 126.4(7) . . ?
O6 C14 C15 117.3(6) . . ?
N2 C15 C14 115.2(6) . . ?
N2 C15 C16 120.9(7) . . ?
C16 C15 C14 123.8(7) . . ?
C15 C16 H16 119.1 . . ?
C17 C16 C15 121.7(9) . . ?
C17 C16 H16 119.1 . . ?
C16 C17 C1 121.1(10) . . ?
C16 C17 C18 114.5(9) . . ?
C18 C17 C1 124.2(10) . . ?
C17 C18 H18 119.7 . . ?
C19 C18 C17 120.7(9) . . ?
C19 C18 H18 119.7 . . ?
N2 C19 C18 120.9(8) . . ?
N2 C19 C20 115.6(8) . . ?
C18 C19 C20 123.4(8) . . ?
O7 C20 C19 117.6(8) . . ?
O8 C20 O7 123.5(10) . . ?
O8 C20 C19 118.7(10) . . ?
C4 C5A C6B 52.8(14) . . ?
C4 C5A C5B 52.7(14) . . ?
C4 C5A C5B 118(2) . 4 ?
C5B C5A C6B 89.7(18) . . ?
C5B C5A C6B 90.0(19) 4 . ?
C5B C5A C5B 86(2) 4 . ?
C4 C6B C5A 48.7(13) . . ?
C6A C6B C4 114(3) 4 . ?
C6A C6B C4 60(2) . . ?
C6A C6B C5A 96(2) . . ?
C6A C6B C5A 96(2) 4 . ?
C6A C6B C6A 76(3) 4 . ?
C4 C5B C5A 53.7(15) . . ?
C4 C5B C5A 123(2) . 4 ?
C4 C5B C6A 46.7(14) . . ?
C5A C5B C5A 94(2) 4 . ?
C5A C5B C6A 87.6(19) 4 . ?
C5A C5B C6A 81.6(19) . . ?
C4 C6A C5B 44.3(14) . . ?
C4 C6A C6A 100(2) . 4 ?
C6B C6A C4 123(3) 4 . ?
C6B C6A C4 64(2) . . ?
C6B C6A C6B 104(3) 4 . ?
C6B C6A C5B 93(3) . . ?
C6B C6A C5B 86(2) 4 . ?
C6B C6A C6A 52(2) 4 4 ?
C6B C6A C6A 52(2) . 4 ?
C6A C6A C5B 95.9(12) 4 . ?

loop_
_geom_bond_atom_site_label_1
_geom_bond_atom_site_label_2
_geom_bond_distance
_geom_bond_site_symmetry_2
_geom_bond_publ_flag
Eu1 O1 2.298(6) . ?
Eu1 O2 2.416(5) 11_655 ?
Eu1 O4 2.423(6) 11_655 ?
Eu1 O5 2.308(6) . ?
Eu1 O6 2.453(5) 2_655 ?
Eu1 O7 2.431(6) 2_655 ?
Eu1 N1 2.494(6) 11_655 ?
Eu1 N2 2.520(6) 2_655 ?
O1 C7 1.255(9) . ?
O2 Eu1 2.416(5) 11_656 ?
O2 C7 1.239(9) . ?
O3 C13 1.249(14) . ?
O4 Eu1 2.423(6) 11_656 ?
O4 C13 1.267(12) . ?
O5 C14 1.252(9) . ?
O6 Eu1 2.453(5) 3_665 ?
O6 C14 1.249(9) . ?
O7 Eu1 2.431(6) 3_665 ?
O7 C20 1.273(12) . ?
O8 C20 1.271(11) . ?
N1 Eu1 2.495(6) 11_656 ?
N1 C8 1.338(10) . ?
N1 C12 1.327(11) . ?
N2 Eu1 2.520(6) 3_665 ?
N2 C15 1.318(10) . ?
N2 C19 1.332(10) . ?
C1 C2 1.359(14) . ?
C1 C3 1.41(2) . ?
C1 C17 1.457(12) . ?
C2 H2 0.9500 . ?
C2 C3 1.45(3) 7_765 ?
C3 C2 1.45(3) 7_765 ?
C3 H3 0.9500 . ?
C4 C10 1.463(10) . ?
C4 C5A 1.40(2) . ?
C4 C6B 1.48(3) . ?
C4 C5B 1.38(3) . ?
C4 C6A 1.43(3) . ?
C7 C8 1.503(12) . ?
C8 C9 1.395(11) . ?
C9 H9 0.9500 . ?
C9 C10 1.395(15) . ?
C10 C11 1.356(16) . ?
C11 H11 0.9500 . ?
C11 C12 1.408(12) . ?
C12 C13 1.517(15) . ?
C14 C15 1.478(10) . ?
C15 C16 1.396(11) . ?
C16 H16 0.9500 . ?
C16 C17 1.385(13) . ?
C17 C18 1.441(16) . ?
C18 H18 0.9500 . ?
C18 C19 1.381(14) . ?
C19 C20 1.472(11) . ?
C5A C6B 1.82(4) . ?
C5A C5B 1.42(3) 4 ?
C5A C5B 1.66(4) . ?
C6B C6A 1.36(4) 4 ?
C6B C6A 1.37(4) . ?
C5B C5A 1.42(3) 4 ?
C5B C6A 1.97(4) . ?
C6A C6B 1.36(4) 4 ?
C6A C6A 1.68(6) 4 ?

loop_
_platon_squeeze_void_nr
_platon_squeeze_void_average_x
_platon_squeeze_void_average_y
_platon_squeeze_void_average_z
_platon_squeeze_void_volume
_platon_squeeze_void_count_electrons
_platon_squeeze_void_content
1 0.000 0.000 -0.007 4823 1259 ' '
2 0.333 0.667 0.186 221 66 ' '
3 0.333 0.667 0.686 221 66 ' '
4 0.667 0.333 0.314 220 66 ' '
5 0.667 0.333 0.814 220 66 ' '
